data_2008631
loop_
_publ_author_name
'Hensen, Karl'
'Lemke, Alexander'
'Bolte, Michael'

_publ_section_title
;
 Addition compounds of titanium tetrachloride with aromatic nitrogen
 bases
;
_journal_issue 6
_journal_name_full 'Acta Crystallographica Section C'
_journal_page_first 863
_journal_page_last 867
_journal_paper_doi 10.1107/S0108270199000554
_journal_volume 55
_journal_year 1999
_chemical_formula_iupac '[TiCl4 (C7 H9 N)2 ]'
_chemical_formula_sum 'C14 H18 Cl4 N2 Ti'
_chemical_formula_weight 404.00
_chemical_name_systematic
;
 ?
;
_space_group_IT_number 64
_symmetry_cell_setting orthorhombic
_symmetry_space_group_name_Hall '-C 2ac 2'
_symmetry_space_group_name_H-M 'C m c a'
_audit_creation_method SHELXL-97
_cell_angle_alpha 90
_cell_angle_beta 90
_cell_angle_gamma 90
_cell_formula_units_Z 4
_cell_length_a 7.32150(10)
_cell_length_b 17.3709(2)
_cell_length_c 13.3435(2)
_cell_measurement_reflns_used 7292
_cell_measurement_temperature 173
_cell_measurement_theta_max 25.00
_cell_measurement_theta_min 1.00
_cell_volume 1697.04(4)
_computing_cell_refinement SMART
_computing_data_collection 'SMART (Siemens, 1995)'
_computing_data_reduction 'SAINT (Siemens, 1995)'
_computing_molecular_graphics 'XP (Siemens, 1991)'
_computing_structure_refinement 'SHELXL97 (Sheldrick, 1997)'
_computing_structure_solution 'SHELXS97 (Sheldrick, 1990)'
_diffrn_ambient_temperature 173
_diffrn_measured_fraction_theta_full 0.467
_diffrn_measured_fraction_theta_max 0.467
_diffrn_measurement_device 'Siemens CCD three circle diffractometer'
_diffrn_measurement_method \w
_diffrn_radiation_monochromator 'highly oriented graphite crystal'
_diffrn_radiation_source 'fine-focus sealed tube'
_diffrn_radiation_type MoK\a
_diffrn_radiation_wavelength 0.71073
_diffrn_reflns_av_R_equivalents 0.0383
_diffrn_reflns_av_sigmaI/netI 0.0167
_diffrn_reflns_limit_h_max 8
_diffrn_reflns_limit_h_min -9
_diffrn_reflns_limit_k_max 20
_diffrn_reflns_limit_k_min -21
_diffrn_reflns_limit_l_max 16
_diffrn_reflns_limit_l_min -16
_diffrn_reflns_number 11422
_diffrn_reflns_theta_full 26.39
_diffrn_reflns_theta_max 26.39
_diffrn_reflns_theta_min 2.34
_diffrn_standards_decay_% 0
_diffrn_standards_interval_time 600
_diffrn_standards_number 170
_exptl_absorpt_coefficient_mu 1.127
_exptl_absorpt_correction_T_max 0.8059
_exptl_absorpt_correction_T_min 0.6937
_exptl_absorpt_correction_type 'Empirical (SADABS; Sheldrick, 1996)'
_exptl_crystal_colour yellow
_exptl_crystal_density_diffrn 1.581
_exptl_crystal_density_method 'not measured'
_exptl_crystal_description block
_exptl_crystal_F_000 824
_exptl_crystal_size_max 0.35
_exptl_crystal_size_mid 0.20
_exptl_crystal_size_min 0.20
_refine_diff_density_max 0.280
_refine_diff_density_min -0.286
_refine_ls_extinction_method none
_refine_ls_goodness_of_fit_all 1.108
_refine_ls_goodness_of_fit_ref 1.108
_refine_ls_hydrogen_treatment mixed
_refine_ls_matrix_type full
_refine_ls_number_parameters 62
_refine_ls_number_reflns 940
_refine_ls_number_restraints 0
_refine_ls_restrained_S_all 1.108
_refine_ls_R_factor_all 0.0351
_refine_ls_R_factor_gt 0.0290
_refine_ls_R_factor_obs .0290
_refine_ls_shift/su_max 0.000
_refine_ls_shift/su_mean 0.000
_refine_ls_structure_factor_coef Fsqd
_refine_ls_weighting_details 'w = 1/[\s^2^(Fo^2^)+(0.0285P)^2^+3.0256P] where P=(Fo^2^+2Fc^2^)/3'
_refine_ls_weighting_scheme calc
_refine_ls_wR_factor_all .0680
_refine_ls_wR_factor_obs .0651
_refine_ls_wR_factor_ref 0.0680
_reflns_number_gt 843
_reflns_number_total 940
_reflns_threshold_expression I>2\s(I)
_cod_data_source_file sk1252.cif
_cod_data_source_block I
_cod_depositor_comments
;
The following automatic conversions were performed:
'_symmetry_cell_setting' value 'Orthorhombic' changed to 'orthorhombic'
according to '/home/saulius/struct/CIF-dictionaries/cif_core.dic'
dictionary named 'cif_core.dic' version 2.4.1 from 2010-06-29.

Automatic conversion script
Id: cif_fix_enum 1527 2010-12-29 10:47:43Z saulius 

The following automatic conversions were performed:

'_refine_ls_weighting_scheme' value 'calc w =
1/[\s^2^(Fo^2^)+(0.0285P)^2^+3.0256P] where P=(Fo^2^+2Fc^2^)/3' was
changed to 'calc'. New tag '_refine_ls_weighting_details' was
created. The value of the new tag was set to 'w =
1/[\s^2^(Fo^2^)+(0.0285P)^2^+3.0256P] where P=(Fo^2^+2Fc^2^)/3'.

Automatic conversion script
Id: cif_fix_values 3143 2015-03-26 13:38:13Z robertas 
;
_cod_database_code 2008631

loop_
_symmetry_equiv_pos_as_xyz
'x, y, z'
'-x, -y+1/2, z+1/2'
'-x, y+1/2, -z+1/2'
'x, -y, -z'
'x+1/2, y+1/2, z'
'-x+1/2, -y+1, z+1/2'
'-x+1/2, y+1, -z+1/2'
'x+1/2, -y+1/2, -z'
'-x, -y, -z'
'x, y-1/2, -z-1/2'
'x, -y-1/2, z-1/2'
'-x, y, z'
'-x+1/2, -y+1/2, -z'
'x+1/2, y, -z-1/2'
'x+1/2, -y, z-1/2'
'-x+1/2, y+1/2, z'

loop_
_atom_site_label
_atom_site_fract_x
_atom_site_fract_y
_atom_site_fract_z
_atom_site_U_iso_or_equiv
_atom_site_adp_type
_atom_site_calc_flag
_atom_site_refinement_flags
_atom_site_occupancy
_atom_site_disorder_assembly
_atom_site_disorder_group
_atom_site_type_symbol
Ti1 .5000 .5000 .0000 .01721(18) Uani d S 1 . . Ti
Cl1 .27823(7) .42275(3) .06869(3) .02623(16) Uani d . 1 . . Cl
N1 .5000 .57009(12) .13672(16) .0190(5) Uani d S 1 . . N
C2 .5000 .64805(15) .13156(19) .0193(5) Uani d S 1 . . C
H2 .5000 .6714 .0671 .023 Uiso calc SR 1 . . H
C3 .5000 .69581(15) .21512(19) .0185(5) Uani d S 1 . . C
C31 .5000 .78211(15) .2007(2) .0268(6) Uani d S 1 . . C
H31A .5000 .7942 .1303 .040 Uiso d SR 1 . . H
H31B .3927 .8036 .2316 .040 Uiso d R 1 . . H
C4 .5000 .66169(15) .31075(19) .0191(5) Uani d S 1 . . C
C41 .5000 .70950(17) .4048(2) .0267(6) Uani d S 1 . . C
H41A .5000 .6762 .4624 .040 Uiso d SR 1 . . H
H41B .3927 .7415 .4060 .040 Uiso d R 1 . . H
C5 .5000 .58158(16) .3157(2) .0236(6) Uani d S 1 . . C
H5 .5000 .5567 .3792 .028 Uiso calc SR 1 . . H
C6 .5000 .53797(16) .22916(19) .0226(6) Uani d S 1 . . C
H6 .5000 .4834 .2347 .027 Uiso calc SR 1 . . H

loop_
_atom_site_aniso_label
_atom_site_aniso_U_11
_atom_site_aniso_U_22
_atom_site_aniso_U_33
_atom_site_aniso_U_12
_atom_site_aniso_U_13
_atom_site_aniso_U_23
Ti1 .0219(3) .0147(3) .0150(3) .000 .000 -.0002(2)
Cl1 .0300(3) .0232(3) .0255(3) -.0063(2) .0053(2) .00009(18)
N1 .0244(12) .0162(11) .0165(10) .000 .000 -.0005(8)
C2 .0228(13) .0188(13) .0161(12) .000 .000 .0023(10)
C3 .0193(13) .0178(13) .0184(12) .000 .000 .0012(10)
C31 .0403(17) .0192(14) .0209(13) .000 .000 -.0002(11)
C4 .0195(13) .0210(13) .0167(12) .000 .000 -.0007(10)
C41 .0396(17) .0230(14) .0175(12) .000 .000 -.0023(11)
C5 .0327(16) .0225(14) .0156(12) .000 .000 .0050(10)
C6 .0308(15) .0184(13) .0186(14) .000 .000 .0020(10)

loop_
_atom_type_symbol
_atom_type_description
_atom_type_scat_dispersion_real
_atom_type_scat_dispersion_imag
_atom_type_scat_source
C C 0.0033 0.0016 'International Tables Vol C Tables 4.2.6.8 and 6.1.1.4'
H H 0.0000 0.0000 'International Tables Vol C Tables 4.2.6.8 and 6.1.1.4'
N N 0.0061 0.0033 'International Tables Vol C Tables 4.2.6.8 and 6.1.1.4'
Cl Cl 0.1484 0.1585 'International Tables Vol C Tables 4.2.6.8 and 6.1.1.4'
Ti Ti 0.2776 0.4457 'International Tables Vol C Tables 4.2.6.8 and 6.1.1.4'

loop_
_geom_angle_atom_site_label_1
_geom_angle_atom_site_label_2
_geom_angle_atom_site_label_3
_geom_angle_site_symmetry_1
_geom_angle_site_symmetry_3
_geom_angle
_geom_angle_publ_flag
N1 Ti1 N1 . 9_665 180.0 ?
N1 Ti1 Cl1 . 9_665 90.44(4) ?
N1 Ti1 Cl1 9_665 9_665 89.57(4) ?
N1 Ti1 Cl1 . 4_565 90.44(4) ?
N1 Ti1 Cl1 9_665 4_565 89.57(4) ?
Cl1 Ti1 Cl1 9_665 4_565 89.96(3) ?
N1 Ti1 Cl1 . 12_655 89.57(4) ?
N1 Ti1 Cl1 9_665 12_655 90.43(4) ?
Cl1 Ti1 Cl1 9_665 12_655 90.05(3) ?
Cl1 Ti1 Cl1 4_565 12_655 180.0 ?
N1 Ti1 Cl1 . . 89.56(4) y
N1 Ti1 Cl1 9_665 . 90.43(4) ?
Cl1 Ti1 Cl1 9_665 . 180.0 ?
Cl1 Ti1 Cl1 4_565 . 90.04(3) ?
Cl1 Ti1 Cl1 12_655 . 89.95(3) ?
C6 N1 C2 . . 117.2(2) ?
C6 N1 Ti1 . . 121.94(17) ?
C2 N1 Ti1 . . 120.81(18) ?
N1 C2 C3 . . 123.7(2) ?
C2 C3 C4 . . 118.4(2) ?
C2 C3 C31 . . 119.3(2) ?
C4 C3 C31 . . 122.2(2) ?
C5 C4 C3 . . 117.6(2) ?
C5 C4 C41 . . 120.8(2) ?
C3 C4 C41 . . 121.6(2) ?
C6 C5 C4 . . 120.5(2) ?
N1 C6 C5 . . 122.4(2) ?

loop_
_geom_bond_atom_site_label_1
_geom_bond_atom_site_label_2
_geom_bond_site_symmetry_2
_geom_bond_distance
_geom_bond_publ_flag
Ti1 N1 . 2.193(2) y
Ti1 N1 9_665 2.193(2) ?
Ti1 Cl1 9_665 2.2970(5) ?
Ti1 Cl1 4_565 2.2971(5) ?
Ti1 Cl1 12_655 2.2971(5) ?
Ti1 Cl1 . 2.2971(5) y
N1 C6 . 1.354(3) ?
N1 C2 . 1.356(3) ?
C2 C3 . 1.390(4) ?
C3 C4 . 1.407(4) ?
C3 C31 . 1.511(4) ?
C4 C5 . 1.393(4) ?
C4 C41 . 1.504(4) ?
C5 C6 . 1.381(4) ?

loop_
_geom_torsion_atom_site_label_1
_geom_torsion_atom_site_label_2
_geom_torsion_atom_site_label_3
_geom_torsion_atom_site_label_4
_geom_torsion_site_symmetry_1
_geom_torsion
_geom_torsion_publ_flag
N1 Ti1 N1 C6 9_665 21.8(4) ?
Cl1 Ti1 N1 C6 9_665 -135.021(13) ?
Cl1 Ti1 N1 C6 4_565 135.020(13) ?
Cl1 Ti1 N1 C6 12_655 -44.978(13) ?
Cl1 Ti1 N1 C6 . 44.979(13) y
N1 Ti1 N1 C2 9_665 -158.2(4) ?
Cl1 Ti1 N1 C2 9_665 44.979(13) ?
Cl1 Ti1 N1 C2 4_565 -44.980(13) ?
Cl1 Ti1 N1 C2 12_655 135.022(13) ?
Cl1 Ti1 N1 C2 . -135.021(13) ?
C6 N1 C2 C3 . 0.0 ?
Ti1 N1 C2 C3 . 180.0 ?
N1 C2 C3 C4 . 0.0 ?
N1 C2 C3 C31 . 180.0 ?
C2 C3 C4 C5 . 0.0 ?
C31 C3 C4 C5 . 180.0 ?
C2 C3 C4 C41 . 180.0 ?
C31 C3 C4 C41 . 0.0000(10) ?
C3 C4 C5 C6 . 0.0 ?
C41 C4 C5 C6 . 180.0 ?
C2 N1 C6 C5 . 0.0 ?
Ti1 N1 C6 C5 . 180.0 ?
C4 C5 C6 N1 . 0.0 ?
